data_7002868
loop_
_publ_author_name
'Rouse, Jessica'
'Weller, Mark T.'

_publ_section_title
;
 Cerium(IV) fluoride and fluoride-arsenate frameworks
;
_journal_issue 46
_journal_name_full 'Dalton Transactions'
_journal_page_first 10330
_journal_page_last 10337
_journal_paper_doi 10.1039/b912262a
_journal_year 2009
_chemical_formula_sum 'Ce2 Cs F9 H2 O'
_chemical_formula_weight 602.17
_chemical_name_systematic
;
?
;
_space_group_IT_number 15
_symmetry_cell_setting monoclinic
_symmetry_space_group_name_Hall '-C 2yc'
_symmetry_space_group_name_H-M 'C 1 2/c 1'
_atom_sites_solution_hydrogens none
_atom_sites_solution_primary direct
_atom_sites_solution_secondary difmap
_audit_creation_method SHELXL-97
_cell_angle_alpha 90.00
_cell_angle_beta 117.938(2)
_cell_angle_gamma 90.00
_cell_formula_units_Z 4
_cell_length_a 15.4579(5)
_cell_length_b 6.9826(2)
_cell_length_c 8.5656(2)
_cell_measurement_reflns_used 6752
_cell_measurement_temperature 120(2)
_cell_measurement_theta_max 27.48
_cell_measurement_theta_min 2.91
_cell_volume 816.79(4)
_computing_cell_refinement 'DENZO (Otwinowski & Minor, 1997) & COLLECT (Hooft, R.W.W., 1998)'
_computing_data_collection 'COLLECT (Hooft, R.W.W., 1998)'
_computing_data_reduction 'DENZO (Otwinowski & Minor, 1997) & COLLECT (Hooft, R.W.W., 1998)'
_computing_molecular_graphics 'CAMERON (Watkin, et al., 1993)'
_computing_publication_material 'WINGX (Farrugia, 1998)'
_computing_structure_refinement 'SHELXL-97 (Sheldrick, 2008)'
_computing_structure_solution 'SHELXS-97 (Sheldrick, 1997)'
_diffrn_ambient_temperature 120(2)
_diffrn_detector_area_resol_mean 9.091
_diffrn_measured_fraction_theta_full 1.000
_diffrn_measured_fraction_theta_max 1.000
_diffrn_measurement_device_type 'Bruker-Nonius CCD camera on \k-goniostat'
_diffrn_measurement_method '\f & \w scans to fill the asymmetric unit'
_diffrn_radiation_monochromator '10cm confocal mirrors'
_diffrn_radiation_source 'Bruker Nonius FR591 Rotating Anode'
_diffrn_radiation_type MoK\a
_diffrn_radiation_wavelength 0.71073
_diffrn_reflns_av_R_equivalents 0.0488
_diffrn_reflns_av_sigmaI/netI 0.0317
_diffrn_reflns_limit_h_max 18
_diffrn_reflns_limit_h_min -18
_diffrn_reflns_limit_k_max 8
_diffrn_reflns_limit_k_min -8
_diffrn_reflns_limit_l_max 9
_diffrn_reflns_limit_l_min -10
_diffrn_reflns_number 4230
_diffrn_reflns_theta_full 24.98
_diffrn_reflns_theta_max 24.98
_diffrn_reflns_theta_min 2.98
_diffrn_standards_number 0
_exptl_absorpt_coefficient_mu 15.513
_exptl_absorpt_correction_T_max 0.7467
_exptl_absorpt_correction_T_min 0.3061
_exptl_absorpt_correction_type multi-scan
_exptl_absorpt_process_details 'SADABS V2.10 (Sheldrick, G.M., 2003)'
_exptl_crystal_colour Colourless
_exptl_crystal_density_diffrn 4.897
_exptl_crystal_density_method 'not measured'
_exptl_crystal_description Block
_exptl_crystal_F_000 1048
_exptl_crystal_size_max 0.10
_exptl_crystal_size_mid 0.02
_exptl_crystal_size_min 0.02
_refine_diff_density_max 1.750
_refine_diff_density_min -1.694
_refine_diff_density_rms 0.504
_refine_ls_extinction_method none
_refine_ls_goodness_of_fit_ref 1.185
_refine_ls_hydrogen_treatment none
_refine_ls_matrix_type full
_refine_ls_number_parameters 60
_refine_ls_number_reflns 719
_refine_ls_number_restraints 0
_refine_ls_restrained_S_all 1.185
_refine_ls_R_factor_all 0.0310
_refine_ls_R_factor_gt 0.0290
_refine_ls_shift/su_max 0.000
_refine_ls_shift/su_mean 0.000
_refine_ls_structure_factor_coef Fsqd
_refine_ls_weighting_details 'calc w=1/[\s^2^(Fo^2^)+(0.0681P)^2^+9.3573P] where P=(Fo^2^+2Fc^2^)/3'
_refine_ls_weighting_scheme calc
_refine_ls_wR_factor_gt 0.1013
_refine_ls_wR_factor_ref 0.1047
_reflns_number_gt 683
_reflns_number_total 719
_reflns_threshold_expression >2\s(I)
_cod_data_source_file b912262a.txt
_cod_data_source_block structure1
_cod_depositor_comments
;
The following automatic conversions were performed:
'_symmetry_cell_setting' value 'Monoclinic' changed to 'monoclinic'
according to '/home/saulius/struct/CIF-dictionaries/cif_core.dic'
dictionary named 'cif_core.dic' version 2.4.1 from 2010-06-29.

Automatic conversion script
Id: cif_fix_enum 1527 2010-12-29 10:47:43Z saulius 
;
_cod_original_sg_symbol_H-M C2/c
_cod_original_formula_sum 'H2 Ce2 Cs F9 O'
_cod_database_code 7002868

loop_
_symmetry_equiv_pos_as_xyz
'x, y, z'
'-x, y, -z+1/2'
'x+1/2, y+1/2, z'
'-x+1/2, y+1/2, -z+1/2'
'-x, -y, -z'
'x, -y, z-1/2'
'-x+1/2, -y+1/2, -z'
'x+1/2, -y+1/2, z-1/2'

loop_
_atom_site_label
_atom_site_type_symbol
_atom_site_fract_x
_atom_site_fract_y
_atom_site_fract_z
_atom_site_U_iso_or_equiv
_atom_site_adp_type
_atom_site_occupancy
_atom_site_symmetry_multiplicity
_atom_site_calc_flag
_atom_site_refinement_flags
_atom_site_disorder_assembly
_atom_site_disorder_group
F1 F 0.3397(3) 0.8954(5) 0.3631(6) 0.0084(10) Uani 1 1 d . . .
F2 F 0.3306(3) 1.2809(6) 0.2760(5) 0.0093(9) Uani 1 1 d . . .
Cs1 Cs 0.5000 1.10479(10) 0.2500 0.0122(3) Uani 1 2 d S . .
Ce1 Ce 0.21372(3) 1.09670(6) 0.29446(6) 0.0063(3) Uani 1 1 d . . .
F3 F 0.3343(3) 1.1807(6) 0.5688(5) 0.0096(9) Uani 1 1 d . . .
F4 F 0.1851(3) 1.0489(7) 0.0131(5) 0.0105(9) Uani 1 1 d . . .
O1 O 0.0465(5) 1.0894(8) 0.1517(8) 0.0169(14) Uani 0.50 1 d P . .
F5 F 0.0465(5) 1.0894(8) 0.1517(8) 0.0169(14) Uani 0.50 1 d P . .

loop_
_atom_site_aniso_label
_atom_site_aniso_U_11
_atom_site_aniso_U_22
_atom_site_aniso_U_33
_atom_site_aniso_U_23
_atom_site_aniso_U_13
_atom_site_aniso_U_12
F1 0.010(2) 0.009(3) 0.003(2) -0.0005(15) -0.0001(18) 0.0014(16)
F2 0.008(2) 0.011(2) 0.009(2) 0.0011(17) 0.0049(17) 0.0016(19)
Cs1 0.0069(5) 0.0179(6) 0.0102(5) 0.000 0.0027(4) 0.000
Ce1 0.0056(4) 0.0090(4) 0.0042(4) -0.00036(13) 0.0022(3) -0.00010(14)
F3 0.005(2) 0.016(3) 0.007(2) 0.0002(19) 0.0025(16) 0.0030(19)
F4 0.014(2) 0.010(2) 0.007(2) -0.0015(18) 0.0042(18) -0.003(2)
O1 0.014(3) 0.026(4) 0.009(3) -0.004(2) 0.005(2) -0.007(2)
F5 0.014(3) 0.026(4) 0.009(3) -0.004(2) 0.005(2) -0.007(2)

loop_
_atom_type_symbol
_atom_type_description
_atom_type_scat_dispersion_real
_atom_type_scat_dispersion_imag
_atom_type_scat_source
O O 0.0106 0.0060 'International Tables Vol C Tables 4.2.6.8 and 6.1.1.4'
H H 0.0000 0.0000 'International Tables Vol C Tables 4.2.6.8 and 6.1.1.4'
F F 0.0171 0.0103 'International Tables Vol C Tables 4.2.6.8 and 6.1.1.4'
Cs Cs -0.3680 2.1192 'International Tables Vol C Tables 4.2.6.8 and 6.1.1.4'
Ce Ce -0.2486 2.6331 'International Tables Vol C Tables 4.2.6.8 and 6.1.1.4'

loop_
_geom_angle_atom_site_label_1
_geom_angle_atom_site_label_2
_geom_angle_atom_site_label_3
_geom_angle
_geom_angle_site_symmetry_1
_geom_angle_site_symmetry_3
_geom_angle_publ_flag
Ce1 F1 Ce1 111.56(18) . 4_545 ?
Ce1 F1 Cs1 116.46(16) . 5_676 ?
Ce1 F1 Cs1 119.70(15) 4_545 5_676 ?
Ce1 F1 Cs1 108.42(14) . . ?
Ce1 F1 Cs1 108.54(15) 4_545 . ?
Cs1 F1 Cs1 88.87(11) 5_676 . ?
Ce1 F2 Ce1 114.14(18) . 4 ?
Ce1 F2 Cs1 121.47(17) . . ?
Ce1 F2 Cs1 122.48(17) 4 . ?
F2 Cs1 F2 131.49(17) 2_655 . ?
F2 Cs1 F3 142.13(11) 2_655 6_575 ?
F2 Cs1 F3 75.52(11) . 6_575 ?
F2 Cs1 F3 75.52(11) 2_655 5_676 ?
F2 Cs1 F3 142.13(11) . 5_676 ?
F3 Cs1 F3 97.93(17) 6_575 5_676 ?
F2 Cs1 F1 77.81(11) 2_655 5_676 ?
F2 Cs1 F1 102.22(11) . 5_676 ?
F3 Cs1 F1 127.76(11) 6_575 5_676 ?
F3 Cs1 F1 52.19(11) 5_676 5_676 ?
F2 Cs1 F1 102.22(11) 2_655 6_575 ?
F2 Cs1 F1 77.81(11) . 6_575 ?
F3 Cs1 F1 52.19(11) 6_575 6_575 ?
F3 Cs1 F1 127.76(11) 5_676 6_575 ?
F1 Cs1 F1 179.94(15) 5_676 6_575 ?
F2 Cs1 F1 168.91(11) 2_655 . ?
F2 Cs1 F1 51.20(11) . . ?
F3 Cs1 F1 46.18(10) 6_575 . ?
F3 Cs1 F1 97.21(10) 5_676 . ?
F1 Cs1 F1 91.13(11) 5_676 . ?
F1 Cs1 F1 88.85(11) 6_575 . ?
F2 Cs1 F1 51.20(11) 2_655 2_655 ?
F2 Cs1 F1 168.91(11) . 2_655 ?
F3 Cs1 F1 97.21(10) 6_575 2_655 ?
F3 Cs1 F1 46.18(10) 5_676 2_655 ?
F1 Cs1 F1 88.85(11) 5_676 2_655 ?
F1 Cs1 F1 91.13(11) 6_575 2_655 ?
F1 Cs1 F1 128.85(13) . 2_655 ?
F2 Cs1 F4 46.16(10) 2_655 8_576 ?
F2 Cs1 F4 98.23(11) . 8_576 ?
F3 Cs1 F4 171.69(10) 6_575 8_576 ?
F3 Cs1 F4 83.61(11) 5_676 8_576 ?
F1 Cs1 F4 47.52(10) 5_676 8_576 ?
F1 Cs1 F4 132.53(10) 6_575 8_576 ?
F1 Cs1 F4 125.58(9) . 8_576 ?
F1 Cs1 F4 89.75(9) 2_655 8_576 ?
F2 Cs1 F4 98.23(11) 2_655 7_575 ?
F2 Cs1 F4 46.16(10) . 7_575 ?
F3 Cs1 F4 83.61(11) 6_575 7_575 ?
F3 Cs1 F4 171.69(10) 5_676 7_575 ?
F1 Cs1 F4 132.53(10) 5_676 7_575 ?
F1 Cs1 F4 47.52(10) 6_575 7_575 ?
F1 Cs1 F4 89.75(9) . 7_575 ?
F1 Cs1 F4 125.58(9) 2_655 7_575 ?
F4 Cs1 F4 96.04(14) 8_576 7_575 ?
F2 Cs1 F5 47.66(13) 2_655 3 ?
F2 Cs1 F5 84.81(13) . 3 ?
F3 Cs1 F5 134.67(13) 6_575 3 ?
F3 Cs1 F5 121.20(13) 5_676 3 ?
F1 Cs1 F5 95.92(12) 5_676 3 ?
F1 Cs1 F5 84.13(12) 6_575 3 ?
F1 Cs1 F5 135.88(12) . 3 ?
F1 Cs1 F5 94.87(12) 2_655 3 ?
F4 Cs1 F5 48.54(12) 8_576 3 ?
F4 Cs1 F5 54.42(12) 7_575 3 ?
F2 Cs1 O1 47.66(13) 2_655 3 ?
F2 Cs1 O1 84.81(13) . 3 ?
F3 Cs1 O1 134.67(13) 6_575 3 ?
F3 Cs1 O1 121.20(13) 5_676 3 ?
F1 Cs1 O1 95.92(12) 5_676 3 ?
F1 Cs1 O1 84.13(12) 6_575 3 ?
F1 Cs1 O1 135.88(12) . 3 ?
F1 Cs1 O1 94.87(12) 2_655 3 ?
F4 Cs1 O1 48.54(12) 8_576 3 ?
F4 Cs1 O1 54.42(12) 7_575 3 ?
F5 Cs1 O1 0.00(6) 3 3 ?
F1 Ce1 F4 84.24(16) . . ?
F1 Ce1 F3 138.29(14) . 7_576 ?
F4 Ce1 F3 134.64(15) . 7_576 ?
F1 Ce1 F2 75.71(15) . . ?
F4 Ce1 F2 77.02(15) . . ?
F3 Ce1 F2 96.36(15) 7_576 . ?
F1 Ce1 O1 138.72(17) . . ?
F4 Ce1 O1 79.57(19) . . ?
F3 Ce1 O1 74.33(18) 7_576 . ?
F2 Ce1 O1 135.20(18) . . ?
F1 Ce1 F3 72.68(15) . . ?
F4 Ce1 F3 142.26(15) . . ?
F3 Ce1 F3 66.44(17) 7_576 . ?
F2 Ce1 F3 68.69(15) . . ?
O1 Ce1 F3 136.74(18) . . ?
F1 Ce1 F2 65.47(15) . 4_545 ?
F4 Ce1 F2 72.19(15) . 4_545 ?
F3 Ce1 F2 131.40(15) 7_576 4_545 ?
F2 Ce1 F2 131.99(11) . 4_545 ?
O1 Ce1 F2 73.45(18) . 4_545 ?
F3 Ce1 F2 120.90(15) . 4_545 ?
F1 Ce1 F4 89.11(15) . 6_576 ?
F4 Ce1 F4 140.35(11) . 6_576 ?
F3 Ce1 F4 69.86(15) 7_576 6_576 ?
F2 Ce1 F4 138.62(15) . 6_576 ?
O1 Ce1 F4 80.11(18) . 6_576 ?
F3 Ce1 F4 70.07(15) . 6_576 ?
F2 Ce1 F4 69.53(15) 4_545 6_576 ?
F1 Ce1 F1 135.72(7) . 4 ?
F4 Ce1 F1 71.71(16) . 4 ?
F3 Ce1 F1 65.63(15) 7_576 4 ?
F2 Ce1 F1 63.16(15) . 4 ?
O1 Ce1 F1 73.43(17) . 4 ?
F3 Ce1 F1 104.70(15) . 4 ?
F2 Ce1 F1 134.39(14) 4_545 4 ?
F4 Ce1 F1 132.70(15) 6_576 4 ?
F1 Ce1 Ce1 105.41(11) . 7_576 ?
F4 Ce1 Ce1 153.23(12) . 7_576 ?
F3 Ce1 Ce1 33.37(10) 7_576 7_576 ?
F2 Ce1 Ce1 81.25(10) . 7_576 ?
O1 Ce1 Ce1 106.04(15) . 7_576 ?
F3 Ce1 Ce1 33.07(10) . 7_576 ?
F2 Ce1 Ce1 134.58(10) 4_545 7_576 ?
F4 Ce1 Ce1 65.82(12) 6_576 7_576 ?
F1 Ce1 Ce1 84.65(10) 4 7_576 ?
F1 Ce1 Ce1 108.79(11) . 4 ?
F4 Ce1 Ce1 81.53(12) . 4 ?
F3 Ce1 Ce1 71.16(11) 7_576 4 ?
F2 Ce1 Ce1 33.10(11) . 4 ?
O1 Ce1 Ce1 106.01(14) . 4 ?
F3 Ce1 Ce1 78.36(11) . 4 ?
F2 Ce1 Ce1 153.43(10) 4_545 4 ?
F4 Ce1 Ce1 137.02(12) 6_576 4 ?
F1 Ce1 Ce1 32.84(10) 4 4 ?
Ce1 Ce1 Ce1 71.741(12) 7_576 4 ?
Ce1 F3 Ce1 113.56(17) 7_576 . ?
Ce1 F3 Cs1 125.96(15) 7_576 5_676 ?
Ce1 F3 Cs1 116.28(16) . 5_676 ?
Ce1 F4 Ce1 153.9(2) . 6_575 ?
Ce1 F4 Cs1 105.56(15) . 7_575 ?
Ce1 F4 Cs1 100.51(13) 6_575 7_575 ?
Ce1 O1 Cs1 101.16(18) . 3_445 ?

loop_
_geom_bond_atom_site_label_1
_geom_bond_atom_site_label_2
_geom_bond_distance
_geom_bond_site_symmetry_2
_geom_bond_publ_flag
F1 Ce1 2.245(4) . ?
F1 Ce1 2.411(4) 4_545 ?
F1 Cs1 3.070(4) 5_676 ?
F1 Cs1 3.386(4) . ?
F2 Ce1 2.283(4) . ?
F2 Ce1 2.304(4) 4 ?
F2 Cs1 2.993(4) . ?
Cs1 F2 2.993(4) 2_655 ?
Cs1 F3 3.036(4) 6_575 ?
Cs1 F3 3.036(4) 5_676 ?
Cs1 F1 3.070(4) 5_676 ?
Cs1 F1 3.070(4) 6_575 ?
Cs1 F1 3.386(4) 2_655 ?
Ce1 F4 2.262(4) . ?
Ce1 F3 2.270(4) 7_576 ?
Ce1 O1 2.285(6) . ?
Ce1 F3 2.288(4) . ?
Ce1 F2 2.304(4) 4_545 ?
Ce1 F4 2.348(4) 6_576 ?
Ce1 F1 2.411(4) 4 ?
F3 Ce1 2.270(4) 7_576 ?
F3 Cs1 3.036(4) 5_676 ?
F4 Ce1 2.348(4) 6_575 ?
